data_1560107
loop_
_publ_author_name
'Lee, Jie Yie'
'Ling, Sanliang'
'Argent, Stephen P.'
'Senn, Mark S.'
'Ca\~nadillas-Delgado, Laura'
'Cliffe, Matthew J.'

_publ_section_title
;
 Controlling multiple orderings in metal thiocyanate molecular perovskites
 Ax{Ni[Bi(SCN)6]}
;
_journal_issue 10
_journal_name_full 'Chemical Science'
_journal_page_first 3516
_journal_page_last 3525
_journal_paper_doi 10.1039/D0SC06619B
_journal_volume 12
_journal_year 2021
_chemical_formula_moiety 'Bi C6 N6 Ni S6, H4 N'
_chemical_formula_sum 'C6 H4 Bi N7 Ni S6'
_chemical_formula_weight 634.21
_chemical_name_systematic 'ammonium nickel hexathiocyanatobismuthate'
_space_group_crystal_system triclinic
_space_group_IT_number 2
_space_group_name_Hall '-P 1'
_space_group_name_H-M_alt 'P -1'
_atom_sites_solution_hydrogens difmap
_audit_creation_date 2020-04-29
_audit_creation_method
;
Olex2 1.3
(compiled 2020.01.31 svn.r88ba2a32 for OlexSys, GUI svn.r6032)
;
_audit_update_record
;
2020-11-18 deposited with the CCDC.	2021-01-15 downloaded from the CCDC.
;
_cell_angle_alpha 97.187(2)
_cell_angle_beta 91.149(2)
_cell_angle_gamma 91.610(2)
_cell_formula_units_Z 2
_cell_length_a 8.4699(2)
_cell_length_b 8.6913(2)
_cell_length_c 11.9058(3)
_cell_measurement_reflns_used 12406
_cell_measurement_temperature 120(2)
_cell_measurement_theta_max 73.7520
_cell_measurement_theta_min 3.7000
_cell_volume 868.96(4)
_computing_cell_refinement 'CrysAlisPro 1.171.39.46 (Rigaku OD, 2018)'
_computing_data_collection 'CrysAlisPro 1.171.39.46 (Rigaku OD, 2018)'
_computing_data_reduction 'CrysAlisPro 1.171.39.46 (Rigaku OD, 2018)'
_computing_molecular_graphics 'Olex2 1.3 (Dolomanov et al., 2009)'
_computing_publication_material 'Olex2 1.3 (Dolomanov et al., 2009)'
_computing_structure_refinement 'SHELXL 2018/3 (Sheldrick, 2015)'
_computing_structure_solution 'ShelXT (Sheldrick, 2015)'
_diffrn_ambient_environment N~2~
_diffrn_ambient_temperature 120(2)
_diffrn_detector 'CCD area detector'
_diffrn_detector_area_resol_mean 4.2207
_diffrn_detector_type 'Agilent Diffraction Titan S2 detector'
_diffrn_measured_fraction_theta_full 1.000
_diffrn_measured_fraction_theta_max 0.988
_diffrn_measurement_details
;
List of Runs (angles in degrees, time in seconds):

  # Type    Start    End  Width  t~exp~   \w     \q     \k     \f   Frames
#--------------------------------------------------------------------------
  1  \w    -73.00  29.00   1.00    1.00    --  -42.81  77.00 150.00  102
  2  \w     19.00 112.00   1.00    1.00    --   42.81  57.00  30.00   93
  3  \w    -27.00  67.00   1.00    1.00    --   42.81 -57.00-120.00   94
  4  \w     30.00  90.00   1.00    4.00    --  103.00 -30.00   0.00   60
  5  \w     31.00 118.00   1.00    4.00    --  103.00-125.00-150.00   87
  6  \w     30.00  90.00   1.00    4.00    --  103.00 -30.00 150.00   60
  7  \w    101.00 178.00   1.00    4.00    --  103.00  91.00  -7.00   77
  8  \w     22.00 110.00   1.00    4.00    --  103.00 -94.00 -30.00   88
  9  \w     31.00 133.00   1.00    4.00    --  103.00 -77.00  60.00  102
 10  \w     30.00  90.00   1.00    4.00    --  103.00 -30.00  60.00   60
 11  \w     34.00  98.00   1.00    4.00    --  103.00 -45.00 -60.00   64
 12  \w     80.00 172.00   1.00    4.00    --  103.00  45.00 -30.00   92
 13  \w     34.00 128.00   1.00    4.00    --  103.00 -61.00-180.00   94
 14  \w     80.00 176.00   1.00    4.00    --  103.00  30.00 -90.00   96
 15  \w     31.00 118.00   1.00    4.00    --  103.00-125.00  90.00   87
 16  \w     31.00 118.00   1.00    4.00    --  103.00-125.00 -60.00   87
 17  \w     19.00 112.00   1.00    1.00    --   42.81  57.00 120.00   93
 18  \w     19.00 112.00   1.00    1.00    --   42.81  57.00-150.00   93
 19  \w     19.00 112.00   1.00    1.00    --   42.81  57.00 -60.00   93
 20  \w     80.00 172.00   1.00    4.00    --  103.00  45.00  30.00   92
 21  \w     73.00 175.00   1.00    4.00    --  103.00  77.00  90.00  102
 22  \w     78.00 172.00   1.00    4.00    --  103.00  61.00  60.00   94
 23  \w     80.00 172.00   1.00    4.00    --  103.00  45.00-180.00   92
 24  \w     73.00 175.00   1.00    4.00    --  103.00  77.00 120.00  102
 25  \w     73.00 175.00   1.00    4.00    --  103.00  77.00 -90.00  102
 26  \w     73.00 175.00   1.00    4.00    --  103.00  77.00 -30.00  102
 27  \w     80.00 172.00   1.00    4.00    --  103.00  45.00-150.00   92
 28  \w     80.00 176.00   1.00    4.00    --  103.00  30.00 120.00   96
 29  \w     12.00 115.00   1.00    1.00    --   42.81  77.00 -60.00  103
 30  \w     12.00  76.00   1.00    1.00    --   42.81  77.00  90.00   64
 31  \w      1.00  82.00   1.00    1.00    --   42.81 -99.00  60.00   81
;
_diffrn_measurement_device '\k-geometry diffractometer'
_diffrn_measurement_device_type 'SuperNova, Titan S2'
_diffrn_measurement_method '\w scans'
_diffrn_orient_matrix_type 'CrysAlisPro convention (1999,Acta A55,543-557)'
_diffrn_orient_matrix_UB_11 0.1421740000
_diffrn_orient_matrix_UB_12 0.1003409000
_diffrn_orient_matrix_UB_13 0.0522953000
_diffrn_orient_matrix_UB_21 0.0947189000
_diffrn_orient_matrix_UB_22 -0.0470499000
_diffrn_orient_matrix_UB_23 -0.1073561000
_diffrn_orient_matrix_UB_31 -0.0627879000
_diffrn_orient_matrix_UB_32 0.1402388000
_diffrn_orient_matrix_UB_33 -0.0525274000
_diffrn_radiation_monochromator mirror
_diffrn_radiation_probe x-ray
_diffrn_radiation_type 'Cu K\a'
_diffrn_radiation_wavelength 1.54184
_diffrn_reflns_av_R_equivalents 0.0351
_diffrn_reflns_av_unetI/netI 0.0204
_diffrn_reflns_Laue_measured_fraction_full 1.000
_diffrn_reflns_Laue_measured_fraction_max 0.988
_diffrn_reflns_limit_h_max 10
_diffrn_reflns_limit_h_min -10
_diffrn_reflns_limit_k_max 10
_diffrn_reflns_limit_k_min -10
_diffrn_reflns_limit_l_max 14
_diffrn_reflns_limit_l_min -14
_diffrn_reflns_number 15829
_diffrn_reflns_point_group_measured_fraction_full 1.000
_diffrn_reflns_point_group_measured_fraction_max 0.988
_diffrn_reflns_theta_full 67.684
_diffrn_reflns_theta_max 73.681
_diffrn_reflns_theta_min 3.743
_diffrn_source 'microfocus sealed tube'
_diffrn_source_type 'Agilent Diffraction microfocus tube'
_exptl_absorpt_coefficient_mu 27.765
_exptl_absorpt_correction_T_max 0.591
_exptl_absorpt_correction_T_min 0.101
_exptl_absorpt_correction_type gaussian
_exptl_absorpt_process_details
;
CrysAlisPro 1.171.39.46 (Rigaku Oxford Diffraction, 2018)
Numerical absorption correction based on gaussian integration over
			a multifaceted crystal model
Empirical absorption correction using spherical harmonics,
 implemented in SCALE3 ABSPACK scaling algorithm.
;
_exptl_crystal_colour 'dark orange'
_exptl_crystal_colour_modifier dark
_exptl_crystal_colour_primary orange
_exptl_crystal_density_diffrn 2.424
_exptl_crystal_description block
_exptl_crystal_F_000 592
_exptl_crystal_preparation 'evaporated from methylethylketone solution'
_exptl_crystal_recrystallization_method 'Re-crystallisation from solvent: butanone'
_exptl_crystal_size_max 0.247
_exptl_crystal_size_mid 0.241
_exptl_crystal_size_min 0.087
_refine_diff_density_max 1.621
_refine_diff_density_min -1.218
_refine_diff_density_rms 0.187
_refine_ls_extinction_method none
_refine_ls_goodness_of_fit_ref 1.096
_refine_ls_hydrogen_treatment refall
_refine_ls_matrix_type full
_refine_ls_number_parameters 212
_refine_ls_number_reflns 3468
_refine_ls_number_restraints 10
_refine_ls_restrained_S_all 1.094
_refine_ls_R_factor_all 0.0233
_refine_ls_R_factor_gt 0.0228
_refine_ls_shift/su_max 0.000
_refine_ls_shift/su_mean 0.000
_refine_ls_structure_factor_coef Fsqd
_refine_ls_weighting_details 'w=1/[\s^2^(Fo^2^)+(0.0443P)^2^+0.5041P] where P=(Fo^2^+2Fc^2^)/3'
_refine_ls_weighting_scheme calc
_refine_ls_wR_factor_gt 0.0644
_refine_ls_wR_factor_ref 0.0652
_reflns_Friedel_coverage 0.000
_reflns_number_gt 3367
_reflns_number_total 3468
_reflns_threshold_expression 'I > 2\s(I)'
_cod_data_source_file d0sc06619b3.cif
_cod_data_source_block 1NH4NiBiSCN6_120K_Xray
_cod_depositor_comments 'Adding full bibliography for 1560103--1560109.cif.'
_cod_database_code 1560107
_shelx_shelxl_version_number 2018/3
_chemical_oxdiff_formula 'N H4 Ni Bi S6 C6 N6'
_chemical_oxdiff_usercomment '#17938-NIMCLA GVA-1511 IN FOMBLIN FILM ON MICROMOUNT FOR MC'
_shelx_space_group_comment
;
The symmetry employed for this shelxl refinement is uniquely defined
by the following loop, which should always be used as a source of
symmetry information in preference to the above space-group names.
They are only intended as comments.
;
_reflns_odcompleteness_completeness 100.00
_reflns_odcompleteness_iscentric 1
_reflns_odcompleteness_theta 66.97
_olex2_refinement_description
;
1. Restrained distances
 H7C-N7
 0.88 with sigma of 0.02
 H7A-N7
 0.88 with sigma of 0.02
 H7B-N7
 0.88 with sigma of 0.02
 H7D-N7
 0.88 with sigma of 0.02
 H7C-H7D
 1.44 with sigma of 0.02
 H7C-H7B
 1.44 with sigma of 0.02
 H7C-H7A
 1.44 with sigma of 0.02
 H7B-H7A
 1.44 with sigma of 0.02
 H7D-H7A
 1.44 with sigma of 0.02
 H7D-H7B
 1.44 with sigma of 0.02
;
_olex2_submission_special_instructions 'No special instructions were received'
_oxdiff_exptl_absorpt_empirical_details
;
Empirical correction (ABSPACK) includes:
- Absorption correction using spherical harmonics
- Frame scaling
;
_oxdiff_exptl_absorpt_empirical_full_max 2.201
_oxdiff_exptl_absorpt_empirical_full_min 0.606

loop_
_space_group_symop_operation_xyz
'x, y, z'
'-x, -y, -z'

loop_
_atom_site_label
_atom_site_type_symbol
_atom_site_fract_x
_atom_site_fract_y
_atom_site_fract_z
_atom_site_U_iso_or_equiv
_atom_site_adp_type
_atom_site_occupancy
_atom_site_site_symmetry_order
_atom_site_calc_flag
_atom_site_refinement_flags_posn
_atom_site_refinement_flags_adp
_atom_site_refinement_flags_occupancy
_atom_site_disorder_assembly
_atom_site_disorder_group
Bi1 Bi 0.500000 0.500000 1.000000 0.01262(8) Uani 1 2 d S . P . .
Bi2 Bi 0.000000 0.000000 0.500000 0.01230(8) Uani 1 2 d S . P . .
Ni2 Ni -0.500000 0.500000 0.500000 0.01281(18) Uani 1 2 d S . P . .
Ni1 Ni 0.000000 0.000000 1.000000 0.01205(18) Uani 1 2 d S . P . .
S1 S 0.51872(8) 0.21821(9) 1.09301(7) 0.02365(16) Uani 1 1 d . . . . .
S6 S -0.75566(8) 0.40131(10) 0.84909(6) 0.02048(16) Uani 1 1 d . . . . .
S5 S -0.76401(8) 0.01390(9) 0.33715(6) 0.02393(17) Uani 1 1 d . . . . .
S3 S -0.28077(8) 0.39234(9) 0.83431(6) 0.02085(16) Uani 1 1 d . . . . .
S4 S 0.02261(8) 0.32189(8) 0.55849(7) 0.02481(17) Uani 1 1 d . . . . .
S2 S 0.26816(8) -0.01466(10) 0.64295(6) 0.02318(17) Uani 1 1 d . . . . .
N1 N 0.1975(3) 0.1290(3) 1.0655(2) 0.0180(5) Uani 1 1 d . . . . .
N2 N 0.1056(3) -0.0224(3) 0.8453(2) 0.0177(6) Uani 1 1 d . . . . .
N6 N -0.5948(3) 0.4612(3) 0.6535(2) 0.0180(6) Uani 1 1 d . . . . .
N4 N -0.2987(3) 0.3898(3) 0.5359(2) 0.0170(5) Uani 1 1 d . . . . .
N3 N -0.1047(3) 0.2009(3) 0.9606(2) 0.0204(5) Uani 1 1 d . . . . .
N5 N -0.6073(3) 0.2932(3) 0.4273(2) 0.0178(5) Uani 1 1 d . . . . .
C5 C -0.6711(3) 0.1783(3) 0.3922(2) 0.0148(5) Uani 1 1 d . . . . .
C4 C -0.1686(3) 0.3575(3) 0.5447(2) 0.0149(5) Uani 1 1 d . . . . .
C6 C -0.6591(3) 0.4360(4) 0.7338(2) 0.0158(6) Uani 1 1 d . . . . .
C3 C -0.1762(3) 0.2820(3) 0.9107(2) 0.0157(5) Uani 1 1 d . . . . .
C2 C 0.1724(3) -0.0160(4) 0.7627(2) 0.0152(5) Uani 1 1 d . . . . .
C1 C 0.3300(3) 0.1664(3) 1.0752(2) 0.0146(5) Uani 1 1 d . . . . .
N7 N -0.0253(4) 0.6552(3) 0.7536(3) 0.0311(6) Uani 1 1 d D . . . .
H7A H 0.072(3) 0.639(5) 0.776(4) 0.072(19) Uiso 1 1 d D . . . .
H7B H -0.025(7) 0.649(6) 0.6783(14) 0.13(3) Uiso 1 1 d D . . . .
H7C H -0.091(5) 0.586(4) 0.774(4) 0.08(2) Uiso 1 1 d D . . . .
H7D H -0.047(5) 0.751(3) 0.782(4) 0.049(13) Uiso 1 1 d D . . . .

loop_
_atom_site_aniso_label
_atom_site_aniso_U_11
_atom_site_aniso_U_22
_atom_site_aniso_U_33
_atom_site_aniso_U_23
_atom_site_aniso_U_13
_atom_site_aniso_U_12
Bi1 0.01145(10) 0.01298(12) 0.01362(11) 0.00226(7) 0.00001(7) 0.00143(7)
Bi2 0.01245(10) 0.01183(12) 0.01324(11) 0.00389(7) 0.00084(7) 0.00020(7)
Ni2 0.0094(4) 0.0133(5) 0.0161(4) 0.0027(3) 0.0020(3) 0.0010(3)
Ni1 0.0105(4) 0.0134(4) 0.0131(4) 0.0043(3) 0.0010(3) 0.0015(3)
S1 0.0123(3) 0.0238(4) 0.0368(4) 0.0134(3) -0.0063(3) -0.0025(3)
S6 0.0175(3) 0.0282(4) 0.0156(3) 0.0031(3) 0.0030(2) -0.0065(3)
S5 0.0275(3) 0.0254(4) 0.0164(3) -0.0049(3) 0.0060(3) -0.0113(3)
S3 0.0223(3) 0.0251(4) 0.0174(3) 0.0092(3) 0.0031(3) 0.0103(3)
S4 0.0113(3) 0.0147(3) 0.0469(5) -0.0017(3) -0.0052(3) 0.0021(2)
S2 0.0152(3) 0.0400(5) 0.0149(3) 0.0039(3) 0.0042(2) 0.0051(3)
N1 0.0154(11) 0.0199(12) 0.0198(11) 0.0066(9) 0.0011(9) 0.0004(9)
N2 0.0165(11) 0.0218(15) 0.0156(12) 0.0047(11) 0.0007(9) 0.0015(10)
N6 0.0155(11) 0.0203(15) 0.0189(12) 0.0055(11) 0.0007(9) 0.0000(10)
N4 0.0142(11) 0.0148(12) 0.0224(12) 0.0037(9) 0.0026(9) -0.0008(9)
N3 0.0161(11) 0.0192(13) 0.0276(13) 0.0084(10) 0.0048(9) 0.0020(10)
N5 0.0147(10) 0.0159(12) 0.0226(12) 0.0010(10) 0.0043(9) 0.0002(10)
C5 0.0129(11) 0.0186(14) 0.0137(12) 0.0049(10) 0.0019(9) 0.0026(10)
C4 0.0144(12) 0.0132(13) 0.0167(12) 0.0004(10) 0.0004(9) -0.0005(10)
C6 0.0131(12) 0.0138(14) 0.0203(14) 0.0019(12) -0.0004(10) -0.0005(11)
C3 0.0141(11) 0.0158(13) 0.0181(12) 0.0041(11) 0.0026(10) 0.0035(10)
C2 0.0129(12) 0.0146(15) 0.0183(13) 0.0028(11) -0.0016(10) 0.0020(11)
C1 0.0165(12) 0.0131(13) 0.0147(12) 0.0033(10) -0.0014(9) 0.0018(10)
N7 0.0365(15) 0.0188(14) 0.0383(16) 0.0024(12) 0.0112(12) 0.0045(11)

loop_
_atom_type_symbol
_atom_type_description
_atom_type_scat_dispersion_real
_atom_type_scat_dispersion_imag
_atom_type_scat_source
C C 0.0181 0.0091 'International Tables Vol C Tables 4.2.6.8 and 6.1.1.4'
H H 0.0000 0.0000 'International Tables Vol C Tables 4.2.6.8 and 6.1.1.4'
N N 0.0311 0.0180 'International Tables Vol C Tables 4.2.6.8 and 6.1.1.4'
S S 0.3331 0.5567 'International Tables Vol C Tables 4.2.6.8 and 6.1.1.4'
Ni Ni -3.0029 0.5091 'International Tables Vol C Tables 4.2.6.8 and 6.1.1.4'
Bi Bi -4.0111 8.9310 'International Tables Vol C Tables 4.2.6.8 and 6.1.1.4'

loop_
_exptl_crystal_face_index_h
_exptl_crystal_face_index_k
_exptl_crystal_face_index_l
_exptl_crystal_face_perp_dist
-4 0 -6 0.0954
-1 0 8 0.0881
-5 -1 1 0.0706
4 1 -5 0.0690
1 4 -6 0.1459
-5 3 1 0.0697
-4 -1 5 0.0462
1 -6 2 0.1102
0 6 0 0.1026
4 0 6 0.1350
-1 5 1 0.1014
-5 0 3 0.0429
-5 0 4 0.0443
5 0 -4 0.0426

loop_
_geom_angle_atom_site_label_1
_geom_angle_atom_site_label_2
_geom_angle_atom_site_label_3
_geom_angle
_geom_angle_site_symmetry_1
_geom_angle_site_symmetry_3
_geom_angle_publ_flag
S1 Bi1 S1 180.00(3) . 2_667 ?
S1 Bi1 S6 84.57(2) 2_667 1_655 ?
S1 Bi1 S6 84.57(2) . 2_567 ?
S1 Bi1 S6 95.43(2) . 1_655 ?
S1 Bi1 S6 95.43(2) 2_667 2_567 ?
S1 Bi1 S3 90.17(2) . 2_567 ?
S1 Bi1 S3 90.17(2) 2_667 1_655 ?
S1 Bi1 S3 89.83(2) . 1_655 ?
S1 Bi1 S3 89.83(2) 2_667 2_567 ?
S6 Bi1 S6 180.0 1_655 2_567 ?
S3 Bi1 S6 90.91(2) 2_567 2_567 ?
S3 Bi1 S6 89.09(2) 2_567 1_655 ?
S3 Bi1 S6 90.91(2) 1_655 1_655 ?
S3 Bi1 S6 89.09(2) 1_655 2_567 ?
S3 Bi1 S3 180.0 2_567 1_655 ?
S5 Bi2 S5 180.0 2_456 1_655 ?
S5 Bi2 S2 98.56(2) 1_655 2_556 ?
S5 Bi2 S2 81.44(2) 2_456 2_556 ?
S5 Bi2 S2 81.44(2) 1_655 . ?
S5 Bi2 S2 98.56(2) 2_456 . ?
S4 Bi2 S5 91.01(2) . 1_655 ?
S4 Bi2 S5 88.99(2) . 2_456 ?
S4 Bi2 S5 88.99(2) 2_556 1_655 ?
S4 Bi2 S5 91.01(2) 2_556 2_456 ?
S4 Bi2 S4 180.0 2_556 . ?
S4 Bi2 S2 93.36(2) 2_556 . ?
S4 Bi2 S2 86.64(2) 2_556 2_556 ?
S4 Bi2 S2 93.36(2) . 2_556 ?
S4 Bi2 S2 86.64(2) . . ?
S2 Bi2 S2 180.0 . 2_556 ?
N6 Ni2 N6 180.0 . 2_466 ?
N4 Ni2 N6 88.81(10) . 2_466 ?
N4 Ni2 N6 91.19(10) . . ?
N4 Ni2 N6 88.81(10) 2_466 . ?
N4 Ni2 N6 91.19(10) 2_466 2_466 ?
N4 Ni2 N4 180.00(12) . 2_466 ?
N4 Ni2 N5 91.44(10) 2_466 2_466 ?
N4 Ni2 N5 88.56(10) 2_466 . ?
N4 Ni2 N5 88.56(10) . 2_466 ?
N4 Ni2 N5 91.44(10) . . ?
N5 Ni2 N6 88.66(10) 2_466 2_466 ?
N5 Ni2 N6 88.66(10) . . ?
N5 Ni2 N6 91.34(10) . 2_466 ?
N5 Ni2 N6 91.34(10) 2_466 . ?
N5 Ni2 N5 180.0 2_466 . ?
N1 Ni1 N1 180.00(13) 2_557 . ?
N1 Ni1 N3 89.71(10) 2_557 . ?
N1 Ni1 N3 90.29(10) . . ?
N1 Ni1 N3 90.29(10) 2_557 2_557 ?
N1 Ni1 N3 89.71(10) . 2_557 ?
N2 Ni1 N1 88.00(10) 2_557 2_557 ?
N2 Ni1 N1 88.00(10) . . ?
N2 Ni1 N1 92.00(10) 2_557 . ?
N2 Ni1 N1 92.00(10) . 2_557 ?
N2 Ni1 N2 180.0 2_557 . ?
N2 Ni1 N3 90.65(11) 2_557 . ?
N2 Ni1 N3 89.35(11) 2_557 2_557 ?
N2 Ni1 N3 90.65(11) . 2_557 ?
N2 Ni1 N3 89.35(11) . . ?
N3 Ni1 N3 180.00(13) . 2_557 ?
C1 S1 Bi1 96.68(10) . . ?
C6 S6 Bi1 94.44(10) . 1_455 ?
C5 S5 Bi2 98.96(9) . 1_455 ?
C3 S3 Bi1 98.46(9) . 1_455 ?
C4 S4 Bi2 97.65(10) . . ?
C2 S2 Bi2 97.01(10) . . ?
C1 N1 Ni1 157.2(2) . . ?
C2 N2 Ni1 171.3(3) . . ?
C6 N6 Ni2 174.2(3) . . ?
C4 N4 Ni2 163.2(2) . . ?
C3 N3 Ni1 159.5(2) . . ?
C5 N5 Ni2 176.4(2) . . ?
N5 C5 S5 178.1(3) . . ?
N4 C4 S4 176.6(3) . . ?
N6 C6 S6 178.8(3) . . ?
N3 C3 S3 177.5(3) . . ?
N2 C2 S2 177.7(3) . . ?
N1 C1 S1 178.3(3) . . ?
H7A N7 H7B 107(3) . . ?
H7A N7 H7C 111(3) . . ?
H7A N7 H7D 107(2) . . ?
H7B N7 H7C 110(3) . . ?
H7B N7 H7D 109(3) . . ?
H7C N7 H7D 113(3) . . ?

loop_
_geom_bond_atom_site_label_1
_geom_bond_atom_site_label_2
_geom_bond_distance
_geom_bond_site_symmetry_2
_geom_bond_publ_flag
Bi1 S1 2.8184(8) . ?
Bi1 S1 2.8184(8) 2_667 ?
Bi1 S6 2.8297(7) 1_655 ?
Bi1 S6 2.8297(7) 2_567 ?
Bi1 S3 2.8280(6) 2_567 ?
Bi1 S3 2.8280(6) 1_655 ?
Bi2 S5 2.8230(6) 1_655 ?
Bi2 S5 2.8230(6) 2_456 ?
Bi2 S4 2.7973(7) 2_556 ?
Bi2 S4 2.7974(7) . ?
Bi2 S2 2.8262(7) 2_556 ?
Bi2 S2 2.8261(7) . ?
Ni2 N6 2.073(3) 2_466 ?
Ni2 N6 2.073(3) . ?
Ni2 N4 2.043(2) 2_466 ?
Ni2 N4 2.043(2) . ?
Ni2 N5 2.072(2) . ?
Ni2 N5 2.072(2) 2_466 ?
Ni1 N1 2.071(2) . ?
Ni1 N1 2.071(2) 2_557 ?
Ni1 N2 2.053(3) 2_557 ?
Ni1 N2 2.053(3) . ?
Ni1 N3 2.081(3) . ?
Ni1 N3 2.081(3) 2_557 ?
S1 C1 1.651(3) . ?
S6 C6 1.667(3) . ?
S5 C5 1.665(3) . ?
S3 C3 1.663(3) . ?
S4 C4 1.666(3) . ?
S2 C2 1.655(3) . ?
N1 C1 1.158(4) . ?
N2 C2 1.151(4) . ?
N6 C6 1.151(4) . ?
N4 C4 1.150(4) . ?
N3 C3 1.153(4) . ?
N5 C5 1.149(4) . ?
N7 H7A 0.885(17) . ?
N7 H7B 0.891(17) . ?
N7 H7C 0.865(17) . ?
N7 H7D 0.882(17) . ?

loop_
_exptl_oxdiff_crystal_face_indexfrac_h
_exptl_oxdiff_crystal_face_indexfrac_k
_exptl_oxdiff_crystal_face_indexfrac_l
_exptl_oxdiff_crystal_face_x
_exptl_oxdiff_crystal_face_y
_exptl_oxdiff_crystal_face_z
-3.9976 -0.0014 -5.9979 -0.8822 0.2653 0.5659
-1.0001 0.0023 7.9962 0.2762 -0.9533 -0.3569
-4.9981 -0.9988 0.9990 -0.7586 -0.5337 0.1213
3.9989 0.9977 -4.9973 0.4073 0.8683 0.1513
1.0018 3.9958 -5.9983 0.2297 0.5508 0.8125
-4.9963 2.9988 0.9978 -0.3573 -0.7214 0.6818
-3.9989 -0.9977 4.9973 -0.4073 -0.8683 -0.1513
0.9966 -5.9958 2.0011 -0.3553 0.1617 -1.0085
0.0027 5.9963 -0.0019 0.6020 -0.2817 0.8408
3.9976 0.0014 5.9979 0.8822 -0.2653 -0.5659
-1.0000 5.0000 1.0000 0.4118 -0.4373 0.7115
-5.0000 -0.0000 3.0000 -0.5540 -0.7957 0.1564
-5.0000 -0.0000 4.0000 -0.5017 -0.9030 0.1038
5.0000 0.0000 -4.0000 0.5017 0.9030 -0.1038
